data_1542944
loop_
_publ_author_name
'Wu, Xin-Xing'
'Chen, Wen-Long'
'Shen, Yi'
'Chen, Si'
'Xu, Peng-Fei'
'Liang, Yong-Min'

_publ_section_title
;
 Palladium-Catalyzed Domino Heck/Intermolecular C-H Bond
 Functionalization: Efficient Synthesis of Alkylated Polyfluoroarene
 Derivatives.
;
_journal_issue 8
_journal_name_full 'Organic letters'
_journal_page_first 1784
_journal_page_last 1787
_journal_paper_doi 10.1021/acs.orglett.6b00447
_journal_volume 18
_journal_year 2016
_chemical_formula_moiety 'C16 H11 F5 O'
_chemical_formula_sum 'C16 H11 F5 O'
_chemical_formula_weight 314.25
_chemical_name_systematic
;
 ? 
;
_space_group_crystal_system orthorhombic
_space_group_IT_number 61
_space_group_name_Hall '-P 2ac 2ab'
_space_group_name_H-M_alt 'P b c a'
_symmetry_space_group_name_Hall '-P 2ac 2ab'
_symmetry_space_group_name_H-M 'P b c a'
_atom_sites_solution_hydrogens geom
_atom_sites_solution_primary direct
_atom_sites_solution_secondary difmap
_audit_creation_date 2015-12-25
_audit_creation_method
;
Olex2 1.2
(compiled 2015.09.30 svn.r3233 for OlexSys, GUI svn.r5103)
;
_cell_angle_alpha 90.00
_cell_angle_beta 90.00
_cell_angle_gamma 90.00
_cell_formula_units_Z 8
_cell_length_a 22.905(4)
_cell_length_b 7.8263(9)
_cell_length_c 15.6010(17)
_cell_measurement_reflns_used 549
_cell_measurement_temperature 273.77(10)
_cell_measurement_theta_max 19.0400
_cell_measurement_theta_min 3.7250
_cell_volume 2796.7(7)
_computing_cell_refinement
;
CrysAlisPro, Agilent Technologies,
Version 1.171.37.35 (release 13-08-2014 CrysAlis171 .NET)
(compiled Aug 13 2014,18:06:01)
;
_computing_data_collection
;
CrysAlisPro, Agilent Technologies,
Version 1.171.37.35 (release 13-08-2014 CrysAlis171 .NET)
(compiled Aug 13 2014,18:06:01)
;
_computing_data_reduction
;
CrysAlisPro, Agilent Technologies,
Version 1.171.37.35 (release 13-08-2014 CrysAlis171 .NET)
(compiled Aug 13 2014,18:06:01)
;
_computing_molecular_graphics 'Olex2 (Dolomanov et al., 2009)'
_computing_publication_material 'Olex2 (Dolomanov et al., 2009)'
_computing_structure_refinement 'ShelXL (Sheldrick, 2015)'
_computing_structure_solution 'ShelXS (Sheldrick, 2008)'
_diffrn_ambient_environment air
_diffrn_ambient_temperature 273.77(10)
_diffrn_detector 'CCD plate'
_diffrn_detector_area_resol_mean 16.0733
_diffrn_detector_type Eos
_diffrn_measured_fraction_theta_full 0.997
_diffrn_measured_fraction_theta_max 0.997
_diffrn_measurement_details
;
  1 omega   -7.00   25.00   1.0000    6.0000
omega____ theta____ kappa____ phi______ frames
    -      -17.1479  -99.0000  120.0000 32

  2 omega   -1.00   87.00   1.0000    6.0000
omega____ theta____ kappa____ phi______ frames
    -       20.5854   57.0000  150.0000 88

  3 omega   39.00   76.00   1.0000    6.0000
omega____ theta____ kappa____ phi______ frames
    -       20.5854   19.0000   30.0000 37
;
_diffrn_measurement_device 'four-circle diffractometer'
_diffrn_measurement_device_type 'SuperNova, Dual, Cu at zero, Eos'
_diffrn_measurement_method '\w scans'
_diffrn_orient_matrix_UB_11 -0.0024847000
_diffrn_orient_matrix_UB_12 0.0149814000
_diffrn_orient_matrix_UB_13 -0.0447358000
_diffrn_orient_matrix_UB_21 0.0306825000
_diffrn_orient_matrix_UB_22 0.0114556000
_diffrn_orient_matrix_UB_23 -0.0029313000
_diffrn_orient_matrix_UB_31 0.0035923000
_diffrn_orient_matrix_UB_32 -0.0884628000
_diffrn_orient_matrix_UB_33 -0.0078815000
_diffrn_radiation_monochromator mirror
_diffrn_radiation_probe x-ray
_diffrn_radiation_type MoK\a
_diffrn_radiation_wavelength 0.71000
_diffrn_reflns_av_R_equivalents 0.0670
_diffrn_reflns_av_unetI/netI 0.0948
_diffrn_reflns_limit_h_max 19
_diffrn_reflns_limit_h_min -28
_diffrn_reflns_limit_k_max 9
_diffrn_reflns_limit_k_min -5
_diffrn_reflns_limit_l_max 19
_diffrn_reflns_limit_l_min -16
_diffrn_reflns_number 6908
_diffrn_reflns_theta_full 25.98
_diffrn_reflns_theta_max 25.98
_diffrn_reflns_theta_min 3.41
_diffrn_source 'SuperNova (Mo) X-ray Source'
_exptl_absorpt_coefficient_mu 0.138
_exptl_absorpt_correction_T_max 1.00000
_exptl_absorpt_correction_T_min 0.18354
_exptl_absorpt_correction_type multi-scan
_exptl_absorpt_process_details
;
CrysAlisPro, Agilent Technologies,
Version 1.171.37.35 (release 13-08-2014 CrysAlis171 .NET)
(compiled Aug 13 2014,18:06:01)
Empirical absorption correction using spherical harmonics,
 implemented in SCALE3 ABSPACK scaling algorithm.
;
_exptl_crystal_colour 'clear light colourless'
_exptl_crystal_colour_lustre clear
_exptl_crystal_colour_modifier light
_exptl_crystal_colour_primary colourless
_exptl_crystal_density_diffrn 1.493
_exptl_crystal_density_method 'not measured'
_exptl_crystal_description block
_exptl_crystal_F_000 1280
_exptl_crystal_size_max 0.26
_exptl_crystal_size_mid 0.25
_exptl_crystal_size_min 0.24
_refine_diff_density_max 0.265
_refine_diff_density_min -0.211
_refine_diff_density_rms 0.048
_refine_ls_extinction_method none
_refine_ls_goodness_of_fit_ref 0.993
_refine_ls_hydrogen_treatment constr
_refine_ls_matrix_type full
_refine_ls_number_parameters 200
_refine_ls_number_reflns 2752
_refine_ls_number_restraints 0
_refine_ls_restrained_S_all 0.993
_refine_ls_R_factor_all 0.2010
_refine_ls_R_factor_gt 0.0835
_refine_ls_shift/su_max 0.000
_refine_ls_shift/su_mean 0.000
_refine_ls_structure_factor_coef Fsqd
_refine_ls_weighting_details 'calc w=1/[\s^2^(Fo^2^)+(0.1209P)^2^+0.0000P] where P=(Fo^2^+2Fc^2^)/3'
_refine_ls_weighting_scheme calc
_refine_ls_wR_factor_gt 0.2207
_refine_ls_wR_factor_ref 0.2986
_reflns_number_gt 998
_reflns_number_total 2752
_reflns_threshold_expression >2sigma(I)
_cod_data_source_file ol6b00447_si_002.cif
_cod_data_source_block wuxx_1223
_cod_depositor_comments
;
Adding full bibliography for 1542943--1542944.cif.

2017-03-19
Z value and formula fixed to values more according to usual
chemical conventions.                 miguel
;
_cod_original_formula_sum 'C32 H22 F10 O2'
_cod_original_formula_weight 628.50
_cod_original_formula_moiety '2(C16 H11 F5 O)'
_cod_original_formula_units_Z 4
_cod_database_code 1542944
_reflns_odcompleteness_completeness 99.48
_reflns_odcompleteness_iscentric 1
_reflns_odcompleteness_theta 26.32
_olex2_refinement_description
;
1. Fixed Uiso
 At 1.2 times of:
  All C(H) groups, All C(H,H) groups
 At 1.5 times of:
  All C(H,H,H) groups
2.a Secondary CH2 refined with riding coordinates:
 C7(H7A,H7B), C10(H10A,H10B)
2.b Aromatic/amide H refined with riding coordinates:
 C12(H12), C13(H13), C14(H14), C15(H15)
2.c Idealised Me refined as rotating group:
 C9(H9A,H9B,H9C)
;
_olex2_date_sample_data_collection 2015-12-23
_olex2_submission_special_instructions 'No special instructions were received'

loop_
_space_group_symop_id
_space_group_symop_operation_xyz
1 'x, y, z'
2 '-x+1/2, -y, z+1/2'
3 'x+1/2, -y+1/2, -z'
4 '-x, y+1/2, -z+1/2'
5 '-x, -y, -z'
6 'x-1/2, y, -z-1/2'
7 '-x-1/2, y-1/2, z'
8 'x, -y-1/2, z-1/2'

loop_
_atom_site_label
_atom_site_type_symbol
_atom_site_fract_x
_atom_site_fract_y
_atom_site_fract_z
_atom_site_U_iso_or_equiv
_atom_site_adp_type
_atom_site_occupancy
_atom_site_calc_flag
_atom_site_refinement_flags_posn
F1 F 0.28919(14) 0.3359(4) 0.5956(2) 0.1112(12) Uani 1 d .
F2 F 0.3016(2) 0.6410(5) 0.5213(3) 0.1560(19) Uani 1 d .
F3 F 0.3970(2) 0.7103(4) 0.4250(3) 0.1563(18) Uani 1 d .
F4 F 0.47841(19) 0.4668(5) 0.4016(2) 0.1326(14) Uani 1 d .
F5 F 0.46754(15) 0.1629(4) 0.4736(2) 0.1103(12) Uani 1 d .
O1 O 0.45186(17) 0.2800(5) 0.7144(3) 0.0971(13) Uani 1 d .
C1 C 0.3371(3) 0.3637(7) 0.5504(4) 0.0784(15) Uani 1 d .
C2 C 0.3424(3) 0.5190(9) 0.5119(4) 0.099(2) Uani 1 d .
C3 C 0.3907(4) 0.5542(8) 0.4628(4) 0.0968(19) Uani 1 d .
C4 C 0.4308(3) 0.4347(9) 0.4507(4) 0.0903(17) Uani 1 d .
C5 C 0.4261(3) 0.2799(7) 0.4891(3) 0.0744(15) Uani 1 d .
C6 C 0.3796(2) 0.2371(6) 0.5398(3) 0.0689(14) Uani 1 d .
C7 C 0.3723(2) 0.0622(6) 0.5780(4) 0.0847(16) Uani 1 d .
H7A H 0.3911 -0.0197 0.5405 0.102 Uiso 1 calc R
H7B H 0.3309 0.0352 0.5789 0.102 Uiso 1 calc R
C8 C 0.3969(2) 0.0374(5) 0.6702(3) 0.0773(15) Uani 1 d .
C9 C 0.3944(3) -0.1551(7) 0.6911(4) 0.129(3) Uani 1 d .
H9A H 0.3544 -0.1919 0.6927 0.194 Uiso 1 calc GR
H9B H 0.4122 -0.1752 0.7459 0.194 Uiso 1 calc GR
H9C H 0.4150 -0.2179 0.6478 0.194 Uiso 1 calc GR
C10 C 0.4583(2) 0.1060(7) 0.6807(4) 0.0920(17) Uani 1 d .
H10A H 0.4803 0.0355 0.7203 0.110 Uiso 1 calc R
H10B H 0.4784 0.1076 0.6260 0.110 Uiso 1 calc R
C11 C 0.3982(2) 0.2880(7) 0.7527(3) 0.0684(14) Uani 1 d .
C12 C 0.3802(3) 0.4131(7) 0.8047(4) 0.0910(17) Uani 1 d .
H12 H 0.4034 0.5079 0.8160 0.109 Uiso 1 calc R
C13 C 0.3251(4) 0.3953(9) 0.8411(4) 0.104(2) Uani 1 d .
H13 H 0.3112 0.4795 0.8780 0.125 Uiso 1 calc R
C14 C 0.2914(3) 0.2580(10) 0.8239(5) 0.107(2) Uani 1 d .
H14 H 0.2550 0.2472 0.8496 0.129 Uiso 1 calc R
C15 C 0.3110(3) 0.1337(8) 0.7682(4) 0.0951(18) Uani 1 d .
H15 H 0.2875 0.0405 0.7549 0.114 Uiso 1 calc R
C16 C 0.3652(2) 0.1487(6) 0.7328(3) 0.0721(14) Uani 1 d .

loop_
_atom_site_aniso_label
_atom_site_aniso_U_11
_atom_site_aniso_U_22
_atom_site_aniso_U_33
_atom_site_aniso_U_23
_atom_site_aniso_U_13
_atom_site_aniso_U_12
F1 0.083(2) 0.156(3) 0.095(3) 0.006(2) 0.000(2) 0.014(2)
F2 0.205(5) 0.142(3) 0.120(3) -0.003(2) -0.017(3) 0.093(3)
F3 0.272(5) 0.092(2) 0.105(3) 0.031(2) -0.016(4) -0.004(3)
F4 0.149(3) 0.167(3) 0.082(2) 0.024(2) 0.006(3) -0.037(3)
F5 0.123(3) 0.130(3) 0.078(2) 0.0005(19) 0.012(2) 0.047(2)
O1 0.089(3) 0.109(3) 0.093(3) 0.007(2) -0.008(3) -0.016(2)
C1 0.085(4) 0.091(4) 0.059(4) 0.003(3) -0.008(3) 0.016(3)
C2 0.132(6) 0.106(5) 0.060(4) -0.013(4) -0.013(4) 0.038(5)
C3 0.154(6) 0.078(4) 0.058(4) 0.000(3) -0.014(4) -0.002(4)
C4 0.099(4) 0.119(5) 0.052(4) 0.002(4) 0.005(3) -0.017(4)
C5 0.093(4) 0.081(3) 0.049(3) 0.003(3) -0.001(3) 0.009(3)
C6 0.088(4) 0.072(3) 0.047(3) -0.005(2) -0.019(3) -0.001(3)
C7 0.103(4) 0.074(3) 0.077(4) 0.000(3) -0.004(4) -0.005(3)
C8 0.102(4) 0.063(3) 0.067(4) 0.011(3) -0.001(3) -0.006(3)
C9 0.187(7) 0.090(4) 0.110(5) 0.009(4) -0.021(6) 0.015(4)
C10 0.089(4) 0.118(4) 0.069(4) 0.011(3) -0.002(3) 0.024(3)
C11 0.069(3) 0.083(3) 0.053(3) 0.007(3) 0.000(3) -0.006(3)
C12 0.107(5) 0.091(4) 0.075(4) 0.003(3) -0.019(4) -0.003(4)
C13 0.138(6) 0.101(4) 0.072(4) -0.012(4) -0.016(5) 0.049(4)
C14 0.104(5) 0.132(5) 0.086(5) 0.014(4) 0.017(4) 0.004(4)
C15 0.103(4) 0.108(4) 0.075(4) 0.013(4) 0.022(4) -0.009(4)
C16 0.082(3) 0.077(3) 0.057(3) 0.010(3) -0.004(3) 0.004(3)

loop_
_atom_type_symbol
_atom_type_description
_atom_type_scat_dispersion_real
_atom_type_scat_dispersion_imag
_atom_type_scat_source
C C 0.0033 0.0016 'International Tables Vol C Tables 4.2.6.8 and 6.1.1.4'
H H 0.0000 0.0000 'International Tables Vol C Tables 4.2.6.8 and 6.1.1.4'
F F 0.0171 0.0103 'International Tables Vol C Tables 4.2.6.8 and 6.1.1.4'
O O 0.0106 0.0060 'International Tables Vol C Tables 4.2.6.8 and 6.1.1.4'

loop_
_geom_angle_atom_site_label_1
_geom_angle_atom_site_label_2
_geom_angle_atom_site_label_3
_geom_angle
C11 O1 C10 106.8(4)
F1 C1 C2 117.2(6)
F1 C1 C6 121.6(5)
C2 C1 C6 121.2(6)
F2 C2 C1 121.6(7)
F2 C2 C3 118.6(7)
C1 C2 C3 119.8(6)
F3 C3 C2 120.4(7)
C4 C3 F3 119.8(7)
C4 C3 C2 119.8(6)
C3 C4 F4 120.5(7)
C3 C4 C5 120.9(6)
C5 C4 F4 118.6(6)
F5 C5 C4 118.4(6)
F5 C5 C6 119.2(5)
C4 C5 C6 122.4(5)
C1 C6 C7 121.4(5)
C5 C6 C1 115.9(5)
C5 C6 C7 122.6(5)
C6 C7 H7A 108.3
C6 C7 H7B 108.3
C6 C7 C8 116.1(4)
H7A C7 H7B 107.4
C8 C7 H7A 108.3
C8 C7 H7B 108.3
C9 C8 C7 107.7(4)
C10 C8 C7 113.1(5)
C10 C8 C9 111.0(5)
C16 C8 C7 110.8(4)
C16 C8 C9 114.4(5)
C16 C8 C10 99.9(4)
C8 C9 H9A 109.5
C8 C9 H9B 109.5
C8 C9 H9C 109.5
H9A C9 H9B 109.5
H9A C9 H9C 109.5
H9B C9 H9C 109.5
O1 C10 C8 106.0(4)
O1 C10 H10A 110.5
O1 C10 H10B 110.5
C8 C10 H10A 110.5
C8 C10 H10B 110.5
H10A C10 H10B 108.7
C12 C11 O1 125.2(5)
C12 C11 C16 123.5(5)
C16 C11 O1 111.3(5)
C11 C12 H12 121.5
C11 C12 C13 117.1(6)
C13 C12 H12 121.5
C12 C13 H13 119.5
C14 C13 C12 121.1(6)
C14 C13 H13 119.5
C13 C14 H14 119.9
C13 C14 C15 120.2(6)
C15 C14 H14 119.9
C14 C15 H15 120.4
C16 C15 C14 119.3(6)
C16 C15 H15 120.4
C11 C16 C8 110.2(5)
C11 C16 C15 118.9(5)
C15 C16 C8 130.9(5)

loop_
_geom_bond_atom_site_label_1
_geom_bond_atom_site_label_2
_geom_bond_distance
F1 C1 1.323(6)
F2 C2 1.344(6)
F3 C3 1.365(6)
F4 C4 1.355(6)
F5 C5 1.340(6)
O1 C10 1.468(6)
O1 C11 1.367(6)
C1 C2 1.362(8)
C1 C6 1.398(7)
C2 C3 1.373(8)
C3 C4 1.325(8)
C4 C5 1.355(8)
C5 C6 1.369(7)
C6 C7 1.502(6)
C7 H7A 0.9700
C7 H7B 0.9700
C7 C8 1.557(7)
C8 C9 1.542(7)
C8 C10 1.514(7)
C8 C16 1.497(7)
C9 H9A 0.9600
C9 H9B 0.9600
C9 H9C 0.9600
C10 H10A 0.9700
C10 H10B 0.9700
C11 C12 1.338(7)
C11 C16 1.362(6)
C12 H12 0.9300
C12 C13 1.391(8)
C13 H13 0.9300
C13 C14 1.349(8)
C14 H14 0.9300
C14 C15 1.380(8)
C15 H15 0.9300
C15 C16 1.364(7)

loop_
_geom_torsion_atom_site_label_1
_geom_torsion_atom_site_label_2
_geom_torsion_atom_site_label_3
_geom_torsion_atom_site_label_4
_geom_torsion
F1 C1 C2 F2 1.8(8)
F1 C1 C2 C3 -178.9(5)
F1 C1 C6 C5 177.8(4)
F1 C1 C6 C7 1.2(7)
F2 C2 C3 F3 0.3(9)
F2 C2 C3 C4 -178.2(5)
F3 C3 C4 F4 0.6(9)
F3 C3 C4 C5 178.6(5)
F4 C4 C5 F5 -2.9(7)
F4 C4 C5 C6 179.9(4)
F5 C5 C6 C1 -177.7(4)
F5 C5 C6 C7 -1.2(7)
O1 C11 C12 C13 -176.9(5)
O1 C11 C16 C8 -4.0(6)
O1 C11 C16 C15 177.8(5)
C1 C2 C3 F3 -179.0(5)
C1 C2 C3 C4 2.4(9)
C1 C6 C7 C8 -90.2(6)
C2 C1 C6 C5 0.1(8)
C2 C1 C6 C7 -176.4(5)
C2 C3 C4 F4 179.2(5)
C2 C3 C4 C5 -2.8(9)
C3 C4 C5 F5 179.1(5)
C3 C4 C5 C6 1.8(9)
C4 C5 C6 C1 -0.4(8)
C4 C5 C6 C7 176.1(5)
C5 C6 C7 C8 93.5(6)
C6 C1 C2 F2 179.6(5)
C6 C1 C2 C3 -1.1(9)
C6 C7 C8 C9 -170.6(5)
C6 C7 C8 C10 -47.6(6)
C6 C7 C8 C16 63.6(6)
C7 C8 C10 O1 94.6(5)
C7 C8 C16 C11 -102.4(5)
C7 C8 C16 C15 75.4(7)
C9 C8 C10 O1 -144.2(5)
C9 C8 C16 C11 135.6(5)
C9 C8 C16 C15 -46.5(8)
C10 O1 C11 C12 166.8(5)
C10 O1 C11 C16 -11.8(5)
C10 C8 C16 C11 17.1(5)
C10 C8 C16 C15 -165.1(5)
C11 O1 C10 C8 22.5(5)
C11 C12 C13 C14 -0.5(9)
C12 C11 C16 C8 177.4(5)
C12 C11 C16 C15 -0.8(8)
C12 C13 C14 C15 -1.2(10)
C13 C14 C15 C16 1.9(9)
C14 C15 C16 C8 -178.6(5)
C14 C15 C16 C11 -0.9(8)
C16 C8 C10 O1 -23.2(5)
C16 C11 C12 C13 1.5(8)
